data_7004505
loop_
_publ_author_name
'Smole\'nski, Piotr'
'Mukhopadhyay, Suman'
'Guedes da Silva, M. F\'atima C.'
'Charmier, M. Ad\'ilia Janu\'ario'
'Pombeiro, Armando J. L.'

_publ_section_title
;
 New water-soluble azido- and derived tetrazolato-platinum(ii)
 complexes with PTA. Easy metal-mediated synthesis and isolation of
 5-substituted tetrazoles
;
_journal_issue 46
_journal_name_full 'Dalton Transactions'
_journal_page_first 6546
_journal_page_last 6555
_journal_paper_doi 10.1039/b808156e
_journal_year 2008
_chemical_formula_moiety 'C12 H24 N12 P2 Pt, 0.5(H2 O)'
_chemical_formula_sum 'C12 H35 N12 O5.5 P2 Pt'
_chemical_formula_weight 692.55
_chemical_name_systematic
;
?
;
_space_group_IT_number 15
_symmetry_cell_setting monoclinic
_symmetry_space_group_name_Hall '-C 2yc'
_symmetry_space_group_name_H-M 'C 1 2/c 1'
_atom_sites_solution_hydrogens geom
_atom_sites_solution_primary direct
_atom_sites_solution_secondary difmap
_audit_creation_method SHELXL-97
_cell_angle_alpha 90.00
_cell_angle_beta 101.845(16)
_cell_angle_gamma 90.00
_cell_formula_units_Z 8
_cell_length_a 27.079(7)
_cell_length_b 9.283(3)
_cell_length_c 18.982(5)
_cell_measurement_reflns_used 3223
_cell_measurement_temperature 150(2)
_cell_measurement_theta_max 26.35
_cell_measurement_theta_min 2.50
_cell_volume 4670(2)
_computing_cell_refinement 'Bruker SMART'
_computing_data_collection 'Bruker SMART'
_computing_data_reduction 'Bruker SAINT'
_computing_molecular_graphics 'Ortep-3 for Windows (Farrugia, 1997)'
_computing_publication_material 'WinGX publication routines (Farrugia, 1999)'
_computing_structure_refinement 'SHELXL-97 (Sheldrick, 1997)'
_computing_structure_solution 'SIR97 (Giacovazzo et al, 1997)'
_diffrn_ambient_temperature 150(2)
_diffrn_measured_fraction_theta_full 0.998
_diffrn_measured_fraction_theta_max 0.998
_diffrn_measurement_device_type 'CCD area detector'
_diffrn_measurement_method 'phi and omega scans'
_diffrn_radiation_monochromator graphite
_diffrn_radiation_source 'fine-focus sealed tube'
_diffrn_radiation_type MoK\a
_diffrn_radiation_wavelength 0.71069
_diffrn_reflns_av_R_equivalents 0.0477
_diffrn_reflns_av_sigmaI/netI 0.0571
_diffrn_reflns_limit_h_max 33
_diffrn_reflns_limit_h_min -33
_diffrn_reflns_limit_k_max 11
_diffrn_reflns_limit_k_min -6
_diffrn_reflns_limit_l_max 23
_diffrn_reflns_limit_l_min -20
_diffrn_reflns_number 14147
_diffrn_reflns_theta_full 26.37
_diffrn_reflns_theta_max 26.37
_diffrn_reflns_theta_min 3.07
_exptl_absorpt_coefficient_mu 6.200
_exptl_absorpt_correction_T_max 0.4016
_exptl_absorpt_correction_T_min 0.2757
_exptl_absorpt_correction_type multi-scan
_exptl_absorpt_process_details sadabs
_exptl_crystal_colour colourless
_exptl_crystal_density_diffrn 1.970
_exptl_crystal_density_method 'not measured'
_exptl_crystal_description plate
_exptl_crystal_F_000 2744
_exptl_crystal_size_max 0.18
_exptl_crystal_size_mid 0.14
_exptl_crystal_size_min 0.13
_refine_diff_density_max 1.324
_refine_diff_density_min -1.294
_refine_diff_density_rms 0.169
_refine_ls_extinction_method none
_refine_ls_goodness_of_fit_ref 0.982
_refine_ls_hydrogen_treatment mixed
_refine_ls_matrix_type full
_refine_ls_number_parameters 297
_refine_ls_number_reflns 4761
_refine_ls_number_restraints 9
_refine_ls_restrained_S_all 0.997
_refine_ls_R_factor_all 0.0533
_refine_ls_R_factor_gt 0.0311
_refine_ls_shift/su_max 0.004
_refine_ls_shift/su_mean 0.000
_refine_ls_structure_factor_coef Fsqd
_refine_ls_weighting_details 'calc w=1/[\s^2^(Fo^2^)+(0.0313P)^2^+0.0000P] where P=(Fo^2^+2Fc^2^)/3'
_refine_ls_weighting_scheme calc
_refine_ls_wR_factor_gt 0.0629
_refine_ls_wR_factor_ref 0.0676
_reflns_number_gt 3665
_reflns_number_total 4761
_reflns_threshold_expression >2sigma(I)
_cod_data_source_file b808156e.txt
_cod_data_source_block piotr11001f1
_cod_depositor_comments
;
The following automatic conversions were performed:
'_symmetry_cell_setting' value 'Monoclinic' changed to 'monoclinic'
according to '/home/saulius/struct/CIF-dictionaries/cif_core.dic'
dictionary named 'cif_core.dic' version 2.4.1 from 2010-06-29.

Automatic conversion script
Id: cif_fix_enum 1527 2010-12-29 10:47:43Z saulius 

2018-02-23
Z value and formula fixed to values more according to usual
chemical conventions.                 miguel
;
_cod_original_formula_sum 'C24 H70 N24 O11 P4 Pt2'
_cod_original_formula_weight 1385.10
_cod_original_formula_moiety '2(C12 H24 N12 P2 Pt), 11(H2 O)'
_cod_original_formula_units_Z 4
_cod_original_sg_symbol_Hall -C2yc
_cod_original_sg_symbol_H-M C2/c
_cod_database_code 7004505

loop_
_symmetry_equiv_pos_as_xyz
'x, y, z'
'-x, y, -z+1/2'
'x+1/2, y+1/2, z'
'-x+1/2, y+1/2, -z+1/2'
'-x, -y, -z'
'x, -y, z-1/2'
'-x+1/2, -y+1/2, -z'
'x+1/2, -y+1/2, z-1/2'

loop_
_atom_site_label
_atom_site_type_symbol
_atom_site_fract_x
_atom_site_fract_y
_atom_site_fract_z
_atom_site_U_iso_or_equiv
_atom_site_adp_type
_atom_site_occupancy
_atom_site_symmetry_multiplicity
_atom_site_calc_flag
_atom_site_refinement_flags
_atom_site_disorder_assembly
_atom_site_disorder_group
C11 C 0.83117(18) 0.6019(6) 0.6045(3) 0.0162(12) Uani 1 1 d . . .
H11A H 0.8399 0.5191 0.5766 0.019 Uiso 1 1 calc R . .
H11B H 0.8349 0.6910 0.5774 0.019 Uiso 1 1 calc R . .
C12 C 0.77270(18) 0.4309(6) 0.6779(3) 0.0167(12) Uani 1 1 d . . .
H12A H 0.7410 0.4169 0.6953 0.020 Uiso 1 1 calc R . .
H12B H 0.7794 0.3421 0.6525 0.020 Uiso 1 1 calc R . .
C13 C 0.76434(19) 0.7316(6) 0.6804(3) 0.0168(12) Uani 1 1 d . . .
H13A H 0.7656 0.8257 0.6562 0.020 Uiso 1 1 calc R . .
H13B H 0.7324 0.7269 0.6980 0.020 Uiso 1 1 calc R . .
C14 C 0.86241(19) 0.4744(6) 0.7166(3) 0.0173(12) Uani 1 1 d . . .
H14A H 0.8672 0.3904 0.6865 0.021 Uiso 1 1 calc R . .
H14B H 0.8903 0.4738 0.7595 0.021 Uiso 1 1 calc R . .
C15 C 0.8055(2) 0.5836(6) 0.7809(3) 0.0171(12) Uani 1 1 d . . .
H15A H 0.8310 0.5870 0.8264 0.021 Uiso 1 1 calc R . .
H15B H 0.7719 0.5740 0.7933 0.021 Uiso 1 1 calc R . .
C16 C 0.85507(19) 0.7302(6) 0.7188(3) 0.0174(12) Uani 1 1 d . . .
H16A H 0.8825 0.7384 0.7620 0.021 Uiso 1 1 calc R . .
H16B H 0.8552 0.8194 0.6903 0.021 Uiso 1 1 calc R . .
C21 C 0.63097(19) 0.5116(6) 0.6371(3) 0.0161(12) Uani 1 1 d . . .
H21A H 0.6294 0.4070 0.6268 0.019 Uiso 1 1 calc R . .
H21B H 0.6592 0.5291 0.6784 0.019 Uiso 1 1 calc R . .
C22 C 0.63336(18) 0.7960(5) 0.5866(3) 0.0169(12) Uani 1 1 d . . .
H22A H 0.6618 0.8232 0.6260 0.020 Uiso 1 1 calc R . .
H22B H 0.6331 0.8627 0.5458 0.020 Uiso 1 1 calc R . .
C23 C 0.58157(18) 0.5829(6) 0.4964(3) 0.0168(12) Uani 1 1 d . . .
H23A H 0.5799 0.6429 0.4528 0.020 Uiso 1 1 calc R . .
H23B H 0.5782 0.4807 0.4812 0.020 Uiso 1 1 calc R . .
C24 C 0.58490(19) 0.7132(6) 0.6730(3) 0.0153(12) Uani 1 1 d . . .
H24A H 0.6154 0.7320 0.7107 0.018 Uiso 1 1 calc R . .
H24B H 0.5551 0.7372 0.6936 0.018 Uiso 1 1 calc R . .
C25 C 0.54244(19) 0.7736(6) 0.5536(3) 0.0183(12) Uani 1 1 d . . .
H25A H 0.5109 0.7985 0.5696 0.022 Uiso 1 1 calc R . .
H25B H 0.5440 0.8340 0.5111 0.022 Uiso 1 1 calc R . .
C26 C 0.53995(18) 0.5328(6) 0.5953(3) 0.0175(12) Uani 1 1 d . . .
H26A H 0.5401 0.4301 0.5813 0.021 Uiso 1 1 calc R . .
H26B H 0.5083 0.5509 0.6123 0.021 Uiso 1 1 calc R . .
N1 N 0.76693(17) 0.5114(5) 0.4581(3) 0.0196(11) Uani 1 1 d . . .
N2 N 0.78325(16) 0.3911(6) 0.4547(2) 0.0189(11) Uani 1 1 d . . .
N3 N 0.80191(19) 0.2808(6) 0.4485(3) 0.0322(13) Uani 1 1 d . . .
N4 N 0.65858(16) 0.5070(5) 0.4176(3) 0.0225(11) Uani 1 1 d . . .
N5 N 0.67151(16) 0.4494(5) 0.3671(3) 0.0186(10) Uani 1 1 d . . .
N6 N 0.68039(18) 0.3986(5) 0.3157(3) 0.0235(11) Uani 1 1 d . . .
N11 N 0.86607(15) 0.6067(5) 0.6753(2) 0.0147(10) Uani 1 1 d . . .
N12 N 0.81493(15) 0.4571(5) 0.7401(2) 0.0152(10) Uani 1 1 d . . .
N13 N 0.80727(15) 0.7203(4) 0.7416(2) 0.0140(10) Uani 1 1 d . . .
N21 N 0.58319(15) 0.5590(5) 0.6554(2) 0.0142(9) Uani 1 1 d . . .
N22 N 0.58563(15) 0.8095(5) 0.6116(2) 0.0148(10) Uani 1 1 d . . .
N23 N 0.54004(16) 0.6218(5) 0.5317(2) 0.0187(11) Uani 1 1 d . . .
O1 O 0.59061(17) 0.1884(6) 0.4913(3) 0.0539(15) Uani 1 1 d D . .
O2 O 0.55477(15) 0.1187(4) 0.6129(2) 0.0301(10) Uani 1 1 d . . .
O3 O 0.46436(14) 0.1960(4) 0.6575(2) 0.0312(10) Uani 1 1 d D . .
O4 O 0.54915(14) 0.4735(4) 0.7828(2) 0.0233(9) Uani 1 1 d D . .
O5 O 0.55922(15) 0.7468(5) 0.8477(2) 0.0327(11) Uani 1 1 d D . .
O6 O 0.5000 0.9277(6) 0.7500 0.048(2) Uani 1 2 d SD . .
P1 P 0.76561(5) 0.58488(14) 0.61501(7) 0.0125(3) Uani 1 1 d . . .
P2 P 0.64242(5) 0.61028(15) 0.55768(7) 0.0134(3) Uani 1 1 d . . .
Pt1 Pt 0.709434(7) 0.55467(2) 0.512321(11) 0.01252(7) Uani 1 1 d . . .
H1A H 0.5908 0.1477 0.5368 0.050 Uiso 1 1 d D . .
H1B H 0.6224(9) 0.199(7) 0.505(4) 0.050 Uiso 1 1 d D . .
H2A H 0.5265 0.1403 0.6195 0.050 Uiso 1 1 d . . .
H2B H 0.5612 0.0346 0.6194 0.050 Uiso 1 1 d . . .
H4A H 0.5616 0.4977 0.7475 0.050 Uiso 1 1 d D . .
H6A H 0.5209 0.8573 0.7838 0.050 Uiso 1 1 d D . .
H5A H 0.5723 0.7726 0.8915 0.050 Uiso 1 1 d D . .
H5B H 0.5619 0.6695 0.8343 0.050 Uiso 1 1 d D . .
H4B H 0.5680 0.4376 0.8215 0.050 Uiso 1 1 d D . .
H3A H 0.4351 0.1610 0.6592 0.050 Uiso 1 1 d D . .
H3B H 0.4746 0.2387 0.6982 0.050 Uiso 1 1 d . . .

loop_
_atom_site_aniso_label
_atom_site_aniso_U_11
_atom_site_aniso_U_22
_atom_site_aniso_U_33
_atom_site_aniso_U_23
_atom_site_aniso_U_13
_atom_site_aniso_U_12
C11 0.017(3) 0.019(3) 0.015(3) 0.003(2) 0.008(2) -0.002(2)
C12 0.015(3) 0.020(3) 0.015(3) 0.003(2) 0.002(2) 0.002(2)
C13 0.020(3) 0.015(3) 0.018(3) 0.003(2) 0.010(2) 0.002(2)
C14 0.018(3) 0.017(3) 0.017(3) -0.001(2) 0.003(2) 0.003(2)
C15 0.019(3) 0.017(3) 0.015(3) 0.001(2) 0.003(2) 0.000(2)
C16 0.020(3) 0.010(3) 0.021(3) 0.005(2) 0.001(2) 0.000(2)
C21 0.024(3) 0.009(3) 0.016(3) 0.005(2) 0.006(2) 0.000(2)
C22 0.017(3) 0.010(3) 0.024(3) -0.005(2) 0.005(2) 0.001(2)
C23 0.016(3) 0.018(3) 0.017(3) -0.004(2) 0.005(2) 0.000(2)
C24 0.019(3) 0.015(3) 0.012(3) -0.004(2) 0.006(2) 0.001(2)
C25 0.016(3) 0.019(3) 0.019(3) 0.003(2) 0.003(2) 0.003(2)
C26 0.015(3) 0.017(3) 0.022(3) -0.004(2) 0.006(2) -0.005(2)
N1 0.022(2) 0.016(3) 0.023(3) -0.001(2) 0.009(2) 0.002(2)
N2 0.016(2) 0.026(3) 0.015(3) -0.001(2) 0.0051(18) -0.006(2)
N3 0.034(3) 0.019(3) 0.049(4) 0.000(2) 0.021(3) 0.010(2)
N4 0.018(2) 0.032(3) 0.019(3) -0.005(2) 0.009(2) 0.004(2)
N5 0.017(2) 0.015(3) 0.023(3) 0.003(2) 0.0010(19) 0.003(2)
N6 0.030(3) 0.027(3) 0.014(3) -0.003(2) 0.005(2) 0.004(2)
N11 0.016(2) 0.008(2) 0.020(3) 0.0004(18) 0.0045(19) 0.0010(17)
N12 0.016(2) 0.012(3) 0.017(2) 0.0016(19) 0.0011(17) 0.0038(19)
N13 0.014(2) 0.011(2) 0.016(2) -0.0013(18) 0.0013(18) -0.0017(17)
N21 0.014(2) 0.013(2) 0.017(2) -0.0011(19) 0.0058(17) -0.0019(19)
N22 0.016(2) 0.013(3) 0.015(2) 0.0041(18) 0.0040(18) -0.0012(18)
N23 0.016(2) 0.023(3) 0.017(3) -0.001(2) 0.0022(19) 0.0024(19)
O1 0.036(3) 0.093(5) 0.031(3) 0.020(3) 0.003(2) -0.006(3)
O2 0.032(2) 0.023(2) 0.039(3) 0.005(2) 0.016(2) 0.0062(18)
O3 0.026(2) 0.025(3) 0.045(3) -0.006(2) 0.0133(19) -0.0060(18)
O4 0.028(2) 0.022(3) 0.022(2) 0.0088(17) 0.0091(17) 0.0022(17)
O5 0.040(3) 0.035(3) 0.025(3) -0.0077(19) 0.010(2) -0.009(2)
O6 0.042(4) 0.022(4) 0.074(6) 0.000 -0.003(4) 0.000
P1 0.0148(7) 0.0112(8) 0.0120(7) 0.0007(5) 0.0039(5) 0.0012(5)
P2 0.0159(7) 0.0131(7) 0.0114(7) -0.0017(5) 0.0032(5) 0.0005(5)
Pt1 0.01574(10) 0.01114(12) 0.01128(10) 0.00009(9) 0.00416(7) 0.00182(9)

loop_
_atom_type_symbol
_atom_type_description
_atom_type_scat_dispersion_real
_atom_type_scat_dispersion_imag
_atom_type_scat_source
C C 0.0033 0.0016 'International Tables Vol C Tables 4.2.6.8 and 6.1.1.4'
H H 0.0000 0.0000 'International Tables Vol C Tables 4.2.6.8 and 6.1.1.4'
N N 0.0061 0.0033 'International Tables Vol C Tables 4.2.6.8 and 6.1.1.4'
O O 0.0106 0.0060 'International Tables Vol C Tables 4.2.6.8 and 6.1.1.4'
P P 0.1023 0.0942 'International Tables Vol C Tables 4.2.6.8 and 6.1.1.4'
Pt Pt -1.7033 8.3905 'International Tables Vol C Tables 4.2.6.8 and 6.1.1.4'

loop_
_geom_angle_atom_site_label_1
_geom_angle_atom_site_label_2
_geom_angle_atom_site_label_3
_geom_angle
_geom_angle_site_symmetry_1
_geom_angle_site_symmetry_3
_geom_angle_publ_flag
N11 C11 P1 110.9(4) . . ?
N11 C11 H11A 109.5 . . ?
P1 C11 H11A 109.5 . . ?
N11 C11 H11B 109.5 . . ?
P1 C11 H11B 109.5 . . ?
H11A C11 H11B 108.0 . . ?
N12 C12 P1 110.4(3) . . ?
N12 C12 H12A 109.6 . . ?
P1 C12 H12A 109.6 . . ?
N12 C12 H12B 109.6 . . ?
P1 C12 H12B 109.6 . . ?
H12A C12 H12B 108.1 . . ?
N13 C13 P1 111.0(3) . . ?
N13 C13 H13A 109.4 . . ?
P1 C13 H13A 109.4 . . ?
N13 C13 H13B 109.4 . . ?
P1 C13 H13B 109.4 . . ?
H13A C13 H13B 108.0 . . ?
N12 C14 N11 114.6(4) . . ?
N12 C14 H14A 108.6 . . ?
N11 C14 H14A 108.6 . . ?
N12 C14 H14B 108.6 . . ?
N11 C14 H14B 108.6 . . ?
H14A C14 H14B 107.6 . . ?
N12 C15 N13 113.4(4) . . ?
N12 C15 H15A 108.9 . . ?
N13 C15 H15A 108.9 . . ?
N12 C15 H15B 108.9 . . ?
N13 C15 H15B 108.9 . . ?
H15A C15 H15B 107.7 . . ?
N13 C16 N11 114.4(4) . . ?
N13 C16 H16A 108.7 . . ?
N11 C16 H16A 108.7 . . ?
N13 C16 H16B 108.7 . . ?
N11 C16 H16B 108.7 . . ?
H16A C16 H16B 107.6 . . ?
N21 C21 P2 110.4(3) . . ?
N21 C21 H21A 109.6 . . ?
P2 C21 H21A 109.6 . . ?
N21 C21 H21B 109.6 . . ?
P2 C21 H21B 109.6 . . ?
H21A C21 H21B 108.1 . . ?
N22 C22 P2 110.8(3) . . ?
N22 C22 H22A 109.5 . . ?
P2 C22 H22A 109.5 . . ?
N22 C22 H22B 109.5 . . ?
P2 C22 H22B 109.5 . . ?
H22A C22 H22B 108.1 . . ?
N23 C23 P2 110.5(4) . . ?
N23 C23 H23A 109.6 . . ?
P2 C23 H23A 109.6 . . ?
N23 C23 H23B 109.6 . . ?
P2 C23 H23B 109.6 . . ?
H23A C23 H23B 108.1 . . ?
N21 C24 N22 114.6(4) . . ?
N21 C24 H24A 108.6 . . ?
N22 C24 H24A 108.6 . . ?
N21 C24 H24B 108.6 . . ?
N22 C24 H24B 108.6 . . ?
H24A C24 H24B 107.6 . . ?
N23 C25 N22 114.3(4) . . ?
N23 C25 H25A 108.7 . . ?
N22 C25 H25A 108.7 . . ?
N23 C25 H25B 108.7 . . ?
N22 C25 H25B 108.7 . . ?
H25A C25 H25B 107.6 . . ?
N23 C26 N21 114.1(4) . . ?
N23 C26 H26A 108.7 . . ?
N21 C26 H26A 108.7 . . ?
N23 C26 H26B 108.7 . . ?
N21 C26 H26B 108.7 . . ?
H26A C26 H26B 107.6 . . ?
N2 N1 Pt1 121.7(4) . . ?
N3 N2 N1 174.1(6) . . ?
N5 N4 Pt1 122.1(4) . . ?
N6 N5 N4 174.6(5) . . ?
C14 N11 C11 111.0(4) . . ?
C14 N11 C16 107.8(4) . . ?
C11 N11 C16 111.5(4) . . ?
C14 N12 C15 109.7(4) . . ?
C14 N12 C12 111.0(4) . . ?
C15 N12 C12 111.4(4) . . ?
C16 N13 C13 111.7(4) . . ?
C16 N13 C15 109.1(4) . . ?
C13 N13 C15 111.0(4) . . ?
C24 N21 C21 110.9(4) . . ?
C24 N21 C26 108.6(4) . . ?
C21 N21 C26 111.3(4) . . ?
C25 N22 C22 110.8(4) . . ?
C25 N22 C24 108.5(4) . . ?
C22 N22 C24 111.0(4) . . ?
C26 N23 C25 108.5(4) . . ?
C26 N23 C23 111.7(4) . . ?
C25 N23 C23 111.8(4) . . ?
H1A O1 H1B 88 . . ?
H2A O2 H2B 112.9 . . ?
H3A O3 H3B 105.5 . . ?
H4A O4 H4B 120.8 . . ?
H5A O5 H5B 121.8 . . ?
C11 P1 C12 99.4(2) . . ?
C11 P1 C13 99.3(2) . . ?
C12 P1 C13 98.7(2) . . ?
C11 P1 Pt1 114.70(17) . . ?
C12 P1 Pt1 115.42(17) . . ?
C13 P1 Pt1 125.18(17) . . ?
C23 P2 C22 99.3(2) . . ?
C23 P2 C21 99.8(2) . . ?
C22 P2 C21 99.6(3) . . ?
C23 P2 Pt1 114.93(18) . . ?
C22 P2 Pt1 120.13(18) . . ?
C21 P2 Pt1 119.27(18) . . ?
N1 Pt1 N4 87.75(18) . . ?
N1 Pt1 P2 173.05(13) . . ?
N4 Pt1 P2 86.33(13) . . ?
N1 Pt1 P1 90.64(13) . . ?
N4 Pt1 P1 174.87(14) . . ?
P2 Pt1 P1 95.56(5) . . ?

loop_
_geom_bond_atom_site_label_1
_geom_bond_atom_site_label_2
_geom_bond_distance
_geom_bond_site_symmetry_2
_geom_bond_publ_flag
C11 N11 1.476(6) . ?
C11 P1 1.833(5) . ?
C11 H11A 0.9900 . ?
C11 H11B 0.9900 . ?
C12 N12 1.486(6) . ?
C12 P1 1.846(5) . ?
C12 H12A 0.9900 . ?
C12 H12B 0.9900 . ?
C13 N13 1.469(6) . ?
C13 P1 1.847(5) . ?
C13 H13A 0.9900 . ?
C13 H13B 0.9900 . ?
C14 N12 1.454(6) . ?
C14 N11 1.472(7) . ?
C14 H14A 0.9900 . ?
C14 H14B 0.9900 . ?
C15 N12 1.456(7) . ?
C15 N13 1.478(6) . ?
C15 H15A 0.9900 . ?
C15 H15B 0.9900 . ?
C16 N13 1.450(6) . ?
C16 N11 1.478(7) . ?
C16 H16A 0.9900 . ?
C16 H16B 0.9900 . ?
C21 N21 1.475(6) . ?
C21 P2 1.843(5) . ?
C21 H21A 0.9900 . ?
C21 H21B 0.9900 . ?
C22 N22 1.471(6) . ?
C22 P2 1.841(5) . ?
C22 H22A 0.9900 . ?
C22 H22B 0.9900 . ?
C23 N23 1.468(7) . ?
C23 P2 1.829(5) . ?
C23 H23A 0.9900 . ?
C23 H23B 0.9900 . ?
C24 N21 1.468(6) . ?
C24 N22 1.474(6) . ?
C24 H24A 0.9900 . ?
C24 H24B 0.9900 . ?
C25 N23 1.467(7) . ?
C25 N22 1.470(6) . ?
C25 H25A 0.9900 . ?
C25 H25B 0.9900 . ?
C26 N23 1.463(7) . ?
C26 N21 1.478(6) . ?
C26 H26A 0.9900 . ?
C26 H26B 0.9900 . ?
N1 N2 1.207(6) . ?
N1 Pt1 2.074(5) . ?
N2 N3 1.159(6) . ?
N4 N5 1.210(6) . ?
N4 Pt1 2.076(5) . ?
N5 N6 1.153(6) . ?
O1 H1A 0.942 . ?
O1 H1B 0.85(2) . ?
O2 H2A 0.826 . ?
O2 H2B 0.804 . ?
O3 H3A 0.862 . ?
O3 H3B 0.862 . ?
O4 H4A 0.841 . ?
O4 H4B 0.869 . ?
O5 H5A 0.869 . ?
O5 H5B 0.769 . ?
O6 H6A 1.005 . ?
P1 Pt1 2.2305(14) . ?
P2 Pt1 2.2232(15) . ?
